data_7006617
loop_
_publ_author_name
'Elvidge, Benjamin R.'
'Arndt, Stefan'
'Spaniol, Thomas P.'
'Okuda, Jun'

_publ_section_title
;
 Synthesis, structure and hydrosilylation activity of neutral and
 cationic rare-earth metal silanolate complexes.
;
_journal_issue 7
_journal_name_full 'Dalton transactions (Cambridge, England : 2003)'
_journal_page_first 890
_journal_page_last 901
_journal_paper_doi 10.1039/b512285f
_journal_year 2006
_chemical_formula_sum 'C40 H98 O8 Si6 Y2'
_chemical_formula_weight 1053.54
_chemical_name_systematic
;
?
;
_space_group_IT_number 14
_symmetry_cell_setting monoclinic
_symmetry_space_group_name_Hall '-P 2yn'
_symmetry_space_group_name_H-M 'P 1 21/n 1'
_atom_sites_solution_hydrogens geom
_atom_sites_solution_primary direct
_atom_sites_solution_secondary difmap
_cell_angle_alpha 90.00
_cell_angle_beta 103.003(4)
_cell_angle_gamma 90.00
_cell_formula_units_Z 4
_cell_length_a 15.406(3)
_cell_length_b 20.736(4)
_cell_length_c 19.089(4)
_cell_measurement_reflns_used 956
_cell_measurement_temperature 110(2)
_cell_measurement_theta_max 26.51
_cell_measurement_theta_min 2.50
_cell_volume 5942(2)
_computing_cell_refinement 'Bruker SMART (2001)'
_computing_data_collection 'Bruker SMART (2001)'
_computing_data_reduction 'Bruker SAINT+ (1999)'
_computing_molecular_graphics 'Ortep-3 for Windows (Farrugia, 1997)'
_computing_structure_refinement 'SHELXL-97 (Sheldrick, 1997)'
_computing_structure_solution 'SHELXS-86 (Sheldrick, 1986)'
_diffrn_ambient_temperature 110(2)
_diffrn_measured_fraction_theta_full 0.986
_diffrn_measured_fraction_theta_max 0.986
_diffrn_measurement_device_type 'CCD area detector'
_diffrn_measurement_method 'phi and omega scans'
_diffrn_radiation_monochromator graphite
_diffrn_radiation_source 'fine-focus sealed tube'
_diffrn_radiation_type MoK\a
_diffrn_radiation_wavelength 0.71073
_diffrn_reflns_av_R_equivalents 0.1154
_diffrn_reflns_av_sigmaI/netI 0.1765
_diffrn_reflns_limit_h_max 20
_diffrn_reflns_limit_h_min -14
_diffrn_reflns_limit_k_max 25
_diffrn_reflns_limit_k_min -27
_diffrn_reflns_limit_l_max 24
_diffrn_reflns_limit_l_min -25
_diffrn_reflns_number 40280
_diffrn_reflns_theta_full 28.38
_diffrn_reflns_theta_max 28.38
_diffrn_reflns_theta_min 1.47
_exptl_absorpt_coefficient_mu 2.103
_exptl_absorpt_correction_T_max 0.6005
_exptl_absorpt_correction_T_min 0.4720
_exptl_absorpt_correction_type empirical
_exptl_absorpt_process_details 'SADABS (1996)'
_exptl_crystal_colour colourless
_exptl_crystal_density_diffrn 1.178
_exptl_crystal_density_method 'not measured'
_exptl_crystal_description block
_exptl_crystal_F_000 2256
_exptl_crystal_size_max 0.42
_exptl_crystal_size_mid 0.30
_exptl_crystal_size_min 0.27
_refine_diff_density_max 1.380
_refine_diff_density_min -0.721
_refine_diff_density_rms 0.106
_refine_ls_extinction_method none
_refine_ls_goodness_of_fit_ref 0.935
_refine_ls_hydrogen_treatment noref
_refine_ls_matrix_type full
_refine_ls_number_parameters 535
_refine_ls_number_reflns 14697
_refine_ls_number_restraints 0
_refine_ls_restrained_S_all 0.935
_refine_ls_R_factor_all 0.1679
_refine_ls_R_factor_gt 0.0661
_refine_ls_shift/su_max 0.003
_refine_ls_shift/su_mean 0.000
_refine_ls_structure_factor_coef Fsqd
_refine_ls_weighting_details 'calc w=1/[\s^2^(Fo^2^)+(0.0578P)^2^+0.0000P] where P=(Fo^2^+2Fc^2^)/3'
_refine_ls_weighting_scheme calc
_refine_ls_wR_factor_gt 0.1216
_refine_ls_wR_factor_ref 0.1511
_reflns_number_gt 6991
_reflns_number_total 14697
_reflns_threshold_expression >2sigma(I)
_cod_data_source_file b512285f.txt
_cod_data_source_block be6
_cod_original_sg_symbol_H-M 'P 1 2(1)/n 1'
_cod_database_code 7006617

loop_
_symmetry_equiv_pos_as_xyz
'x, y, z'
'-x+1/2, y+1/2, -z+1/2'
'-x, -y, -z'
'x-1/2, -y-1/2, z-1/2'

loop_
_atom_site_label
_atom_site_type_symbol
_atom_site_fract_x
_atom_site_fract_y
_atom_site_fract_z
_atom_site_U_iso_or_equiv
_atom_site_adp_type
_atom_site_occupancy
_atom_site_symmetry_multiplicity
_atom_site_calc_flag
_atom_site_refinement_flags
_atom_site_disorder_assembly
_atom_site_disorder_group
Y1 Y 0.96277(3) 0.35361(2) 0.73061(2) 0.02396(13) Uani 1 1 d . . .
Y2 Y 0.97421(3) 0.18396(3) 0.68788(3) 0.02836(14) Uani 1 1 d . . .
Si1 Si 1.09826(9) 0.50852(7) 0.79638(8) 0.0275(3) Uani 1 1 d . . .
Si2 Si 0.77914(13) 0.39416(10) 0.56595(9) 0.0600(6) Uani 1 1 d . . .
Si3 Si 0.84748(9) 0.26761(7) 0.80849(7) 0.0234(3) Uani 1 1 d . . .
Si4 Si 0.76832(10) 0.11883(8) 0.53497(8) 0.0341(4) Uani 1 1 d . . .
Si5 Si 1.01697(10) 0.01531(8) 0.77156(9) 0.0393(4) Uani 1 1 d . . .
Si6 Si 1.11129(9) 0.27259(7) 0.63379(7) 0.0274(4) Uani 1 1 d . . .
O1 O 0.8622(2) 0.34758(16) 0.80655(16) 0.0239(8) Uani 1 1 d . . .
O2 O 0.9159(2) 0.24978(16) 0.75875(16) 0.0256(8) Uani 1 1 d . . .
O3 O 0.7450(2) 0.25381(16) 0.77155(16) 0.0282(8) Uani 1 1 d . . .
O4 O 0.8693(2) 0.24023(16) 0.88953(16) 0.0247(8) Uani 1 1 d . . .
O5 O 1.0747(2) 0.19828(17) 0.60865(17) 0.0324(9) Uani 1 1 d . . .
O6 O 1.0465(2) 0.28352(17) 0.68848(17) 0.0290(8) Uani 1 1 d . . .
O7 O 1.0910(2) 0.31691(17) 0.56276(17) 0.0326(9) Uani 1 1 d . . .
O8 O 1.2161(2) 0.27588(16) 0.66866(16) 0.0266(8) Uani 1 1 d . . .
C1 C 1.0757(3) 0.4211(2) 0.7997(3) 0.0314(13) Uani 1 1 d . . .
H1A H 1.0714 0.4135 0.8501 0.038 Uiso 1 1 calc R . .
H1B H 1.1321 0.4006 0.7952 0.038 Uiso 1 1 calc R . .
C2 C 1.0774(4) 0.5510(3) 0.8777(3) 0.0381(14) Uani 1 1 d . . .
H2A H 1.0157 0.5436 0.8813 0.057 Uiso 1 1 calc R . .
H2B H 1.0875 0.5974 0.8735 0.057 Uiso 1 1 calc R . .
H2C H 1.1181 0.5343 0.9209 0.057 Uiso 1 1 calc R . .
C3 C 1.2170(4) 0.5239(3) 0.7911(3) 0.0473(16) Uani 1 1 d . . .
H3A H 1.2574 0.5051 0.8332 0.071 Uiso 1 1 calc R . .
H3B H 1.2274 0.5705 0.7900 0.071 Uiso 1 1 calc R . .
H3C H 1.2282 0.5042 0.7473 0.071 Uiso 1 1 calc R . .
C4 C 1.0277(4) 0.5503(3) 0.7160(3) 0.0429(15) Uani 1 1 d . . .
H4A H 1.0409 0.5325 0.6720 0.064 Uiso 1 1 calc R . .
H4B H 1.0408 0.5965 0.7187 0.064 Uiso 1 1 calc R . .
H4C H 0.9646 0.5435 0.7154 0.064 Uiso 1 1 calc R . .
C5 C 0.8881(4) 0.4012(4) 0.6209(3) 0.064(2) Uani 1 1 d . . .
H5A H 0.8949 0.4481 0.6305 0.076 Uiso 1 1 calc R . .
H5B H 0.9273 0.3914 0.5877 0.076 Uiso 1 1 calc R . .
C6 C 0.7032(4) 0.3410(3) 0.6040(3) 0.060(2) Uani 1 1 d . . .
H6A H 0.7375 0.3055 0.6307 0.089 Uiso 1 1 calc R . .
H6B H 0.6569 0.3235 0.5648 0.089 Uiso 1 1 calc R . .
H6C H 0.6753 0.3662 0.6365 0.089 Uiso 1 1 calc R . .
C7 C 0.7588(7) 0.3878(7) 0.4721(4) 0.200(7) Uani 1 1 d . . .
H7A H 0.7760 0.4281 0.4520 0.300 Uiso 1 1 calc R . .
H7B H 0.6953 0.3797 0.4526 0.300 Uiso 1 1 calc R . .
H7C H 0.7938 0.3521 0.4591 0.300 Uiso 1 1 calc R . .
C8 C 0.7276(7) 0.4814(5) 0.5716(7) 0.193(7) Uani 1 1 d . . .
H8A H 0.7058 0.4850 0.6159 0.290 Uiso 1 1 calc R . .
H8B H 0.6780 0.4882 0.5300 0.290 Uiso 1 1 calc R . .
H8C H 0.7735 0.5142 0.5717 0.290 Uiso 1 1 calc R . .
C9 C 0.8261(3) 0.4018(3) 0.8426(3) 0.0288(12) Uani 1 1 d . . .
C10 C 0.8313(3) 0.4604(2) 0.7968(3) 0.0340(13) Uani 1 1 d . . .
H10A H 0.8934 0.4680 0.7946 0.051 Uiso 1 1 calc R . .
H10B H 0.8085 0.4981 0.8179 0.051 Uiso 1 1 calc R . .
H10C H 0.7953 0.4532 0.7481 0.051 Uiso 1 1 calc R . .
C11 C 0.8841(4) 0.4090(3) 0.9171(3) 0.0523(18) Uani 1 1 d . . .
H11A H 0.8817 0.3693 0.9444 0.078 Uiso 1 1 calc R . .
H11B H 0.8626 0.4452 0.9415 0.078 Uiso 1 1 calc R . .
H11C H 0.9457 0.4172 0.9137 0.078 Uiso 1 1 calc R . .
C12 C 0.7302(4) 0.3872(3) 0.8449(3) 0.0479(16) Uani 1 1 d . . .
H12A H 0.6952 0.3800 0.7959 0.072 Uiso 1 1 calc R . .
H12B H 0.7053 0.4237 0.8663 0.072 Uiso 1 1 calc R . .
H12C H 0.7283 0.3484 0.8739 0.072 Uiso 1 1 calc R . .
C13 C 0.6774(3) 0.2058(3) 0.7772(3) 0.0314(13) Uani 1 1 d . . .
C14 C 0.6297(4) 0.2281(3) 0.8339(3) 0.0440(16) Uani 1 1 d . . .
H14A H 0.6723 0.2311 0.8803 0.066 Uiso 1 1 calc R . .
H14B H 0.5829 0.1970 0.8374 0.066 Uiso 1 1 calc R . .
H14C H 0.6029 0.2705 0.8206 0.066 Uiso 1 1 calc R . .
C15 C 0.6139(3) 0.2047(3) 0.7040(3) 0.0427(16) Uani 1 1 d . . .
H15A H 0.5881 0.2477 0.6928 0.064 Uiso 1 1 calc R . .
H15B H 0.5661 0.1735 0.7044 0.064 Uiso 1 1 calc R . .
H15C H 0.6463 0.1921 0.6675 0.064 Uiso 1 1 calc R . .
C16 C 0.7202(3) 0.1404(3) 0.7960(3) 0.0454(16) Uani 1 1 d . . .
H16A H 0.7548 0.1286 0.7607 0.068 Uiso 1 1 calc R . .
H16B H 0.6737 0.1080 0.7956 0.068 Uiso 1 1 calc R . .
H16C H 0.7597 0.1422 0.8440 0.068 Uiso 1 1 calc R . .
C17 C 0.9487(3) 0.2198(3) 0.9419(3) 0.0287(12) Uani 1 1 d . . .
C18 C 0.9356(4) 0.2397(3) 1.0160(3) 0.0411(15) Uani 1 1 d . . .
H18A H 0.9365 0.2868 1.0197 0.062 Uiso 1 1 calc R . .
H18B H 0.9838 0.2216 1.0533 0.062 Uiso 1 1 calc R . .
H18C H 0.8783 0.2233 1.0225 0.062 Uiso 1 1 calc R . .
C19 C 0.9529(4) 0.1470(3) 0.9366(3) 0.0430(15) Uani 1 1 d . . .
H19A H 0.9000 0.1281 0.9491 0.064 Uiso 1 1 calc R . .
H19B H 1.0065 0.1312 0.9700 0.064 Uiso 1 1 calc R . .
H19C H 0.9547 0.1347 0.8874 0.064 Uiso 1 1 calc R . .
C20 C 1.0324(3) 0.2502(3) 0.9257(3) 0.0359(14) Uani 1 1 d . . .
H20A H 1.0411 0.2341 0.8795 0.054 Uiso 1 1 calc R . .
H20B H 1.0841 0.2388 0.9639 0.054 Uiso 1 1 calc R . .
H20C H 1.0256 0.2972 0.9234 0.054 Uiso 1 1 calc R . .
C21 C 0.8358(3) 0.1447(3) 0.6212(3) 0.0429(15) Uani 1 1 d . . .
H21A H 0.8287 0.1068 0.6509 0.051 Uiso 1 1 calc R . .
H21B H 0.7955 0.1775 0.6343 0.051 Uiso 1 1 calc R . .
C22 C 0.7634(5) 0.1827(5) 0.4644(4) 0.145(5) Uani 1 1 d . . .
H22A H 0.8196 0.2068 0.4740 0.217 Uiso 1 1 calc R . .
H22B H 0.7141 0.2123 0.4655 0.217 Uiso 1 1 calc R . .
H22C H 0.7539 0.1624 0.4169 0.217 Uiso 1 1 calc R . .
C23 C 0.8128(5) 0.0421(4) 0.5058(5) 0.141(5) Uani 1 1 d . . .
H23A H 0.8653 0.0515 0.4865 0.212 Uiso 1 1 calc R . .
H23B H 0.7670 0.0216 0.4685 0.212 Uiso 1 1 calc R . .
H23C H 0.8297 0.0130 0.5471 0.212 Uiso 1 1 calc R . .
C24 C 0.6492(3) 0.1018(3) 0.5372(3) 0.0406(15) Uani 1 1 d . . .
H24A H 0.6474 0.0714 0.5762 0.061 Uiso 1 1 calc R . .
H24B H 0.6184 0.0829 0.4913 0.061 Uiso 1 1 calc R . .
H24C H 0.6197 0.1420 0.5454 0.061 Uiso 1 1 calc R . .
C25 C 1.0498(3) 0.1006(2) 0.7621(3) 0.0361(14) Uani 1 1 d . . .
H25A H 1.1089 0.0979 0.7499 0.043 Uiso 1 1 calc R . .
H25B H 1.0611 0.1184 0.8115 0.043 Uiso 1 1 calc R . .
C26 C 0.9040(4) 0.0101(3) 0.7918(4) 0.061(2) Uani 1 1 d . . .
H26A H 0.9042 0.0331 0.8367 0.091 Uiso 1 1 calc R . .
H26B H 0.8887 -0.0353 0.7969 0.091 Uiso 1 1 calc R . .
H26C H 0.8600 0.0297 0.7524 0.091 Uiso 1 1 calc R . .
C27 C 1.0928(4) -0.0290(3) 0.8473(3) 0.0589(19) Uani 1 1 d . . .
H27A H 1.1535 -0.0293 0.8394 0.088 Uiso 1 1 calc R . .
H27B H 1.0718 -0.0735 0.8490 0.088 Uiso 1 1 calc R . .
H27C H 1.0925 -0.0074 0.8929 0.088 Uiso 1 1 calc R . .
C28 C 1.0131(4) -0.0319(3) 0.6867(3) 0.0481(16) Uani 1 1 d . . .
H28A H 0.9950 -0.0764 0.6934 0.072 Uiso 1 1 calc R . .
H28B H 1.0722 -0.0318 0.6757 0.072 Uiso 1 1 calc R . .
H28C H 0.9699 -0.0120 0.6469 0.072 Uiso 1 1 calc R . .
C29 C 1.0899(4) 0.1576(3) 0.5484(3) 0.0429(16) Uani 1 1 d . . .
C30 C 1.1883(4) 0.1597(3) 0.5479(3) 0.0497(17) Uani 1 1 d . . .
H30A H 1.2056 0.2041 0.5400 0.075 Uiso 1 1 calc R . .
H30B H 1.1995 0.1320 0.5092 0.075 Uiso 1 1 calc R . .
H30C H 1.2234 0.1442 0.5942 0.075 Uiso 1 1 calc R . .
C31 C 1.0610(4) 0.0898(3) 0.5656(3) 0.0505(18) Uani 1 1 d . . .
H31A H 1.0984 0.0752 0.6114 0.076 Uiso 1 1 calc R . .
H31B H 1.0677 0.0600 0.5272 0.076 Uiso 1 1 calc R . .
H31C H 0.9986 0.0907 0.5691 0.076 Uiso 1 1 calc R . .
C32 C 1.0322(4) 0.1833(3) 0.4791(3) 0.0558(19) Uani 1 1 d . . .
H32A H 0.9698 0.1839 0.4828 0.084 Uiso 1 1 calc R . .
H32B H 1.0384 0.1555 0.4390 0.084 Uiso 1 1 calc R . .
H32C H 1.0511 0.2272 0.4706 0.084 Uiso 1 1 calc R . .
C33 C 1.1306(3) 0.3767(3) 0.5457(3) 0.0342(14) Uani 1 1 d . . .
C34 C 1.2199(3) 0.3618(3) 0.5280(3) 0.0440(16) Uani 1 1 d . . .
H34A H 1.2603 0.3434 0.5704 0.066 Uiso 1 1 calc R . .
H34B H 1.2457 0.4016 0.5138 0.066 Uiso 1 1 calc R . .
H34C H 1.2113 0.3307 0.4884 0.066 Uiso 1 1 calc R . .
C35 C 1.0647(4) 0.4038(3) 0.4797(3) 0.0544(19) Uani 1 1 d . . .
H35A H 1.0539 0.3715 0.4413 0.082 Uiso 1 1 calc R . .
H35B H 1.0897 0.4428 0.4630 0.082 Uiso 1 1 calc R . .
H35C H 1.0083 0.4144 0.4928 0.082 Uiso 1 1 calc R . .
C36 C 1.1410(4) 0.4233(3) 0.6082(3) 0.0385(14) Uani 1 1 d . . .
H36A H 1.0834 0.4290 0.6211 0.058 Uiso 1 1 calc R . .
H36B H 1.1619 0.4650 0.5943 0.058 Uiso 1 1 calc R . .
H36C H 1.1843 0.4061 0.6496 0.058 Uiso 1 1 calc R . .
C37 C 1.2797(3) 0.2636(2) 0.7359(3) 0.0284(12) Uani 1 1 d . . .
C38 C 1.2394(4) 0.2216(3) 0.7848(3) 0.0523(18) Uani 1 1 d . . .
H38A H 1.1897 0.2445 0.7979 0.078 Uiso 1 1 calc R . .
H38B H 1.2847 0.2116 0.8284 0.078 Uiso 1 1 calc R . .
H38C H 1.2176 0.1814 0.7599 0.078 Uiso 1 1 calc R . .
C39 C 1.3085(4) 0.3289(3) 0.7693(3) 0.0469(16) Uani 1 1 d . . .
H39A H 1.3316 0.3553 0.7350 0.070 Uiso 1 1 calc R . .
H39B H 1.3552 0.3228 0.8131 0.070 Uiso 1 1 calc R . .
H39C H 1.2573 0.3505 0.7814 0.070 Uiso 1 1 calc R . .
C40 C 1.3578(4) 0.2296(3) 0.7154(3) 0.0495(17) Uani 1 1 d . . .
H40A H 1.3380 0.1880 0.6931 0.074 Uiso 1 1 calc R . .
H40B H 1.4049 0.2225 0.7586 0.074 Uiso 1 1 calc R . .
H40C H 1.3807 0.2564 0.6813 0.074 Uiso 1 1 calc R . .

loop_
_atom_site_aniso_label
_atom_site_aniso_U_11
_atom_site_aniso_U_22
_atom_site_aniso_U_33
_atom_site_aniso_U_23
_atom_site_aniso_U_13
_atom_site_aniso_U_12
Y1 0.0163(3) 0.0352(3) 0.0199(2) -0.0009(2) 0.00302(19) 0.0024(2)
Y2 0.0181(3) 0.0394(3) 0.0281(3) -0.0154(3) 0.0065(2) -0.0068(2)
Si1 0.0245(8) 0.0289(9) 0.0283(8) 0.0011(7) 0.0047(6) 0.0043(7)
Si2 0.0531(12) 0.0828(15) 0.0314(9) 0.0221(10) -0.0175(8) -0.0397(11)
Si3 0.0146(7) 0.0361(9) 0.0192(7) -0.0051(6) 0.0032(6) -0.0005(6)
Si4 0.0240(8) 0.0476(10) 0.0262(8) -0.0083(7) -0.0039(6) 0.0029(7)
Si5 0.0227(9) 0.0389(10) 0.0538(11) -0.0128(9) 0.0036(8) -0.0031(7)
Si6 0.0178(8) 0.0408(10) 0.0235(8) -0.0099(7) 0.0048(6) -0.0037(7)
O1 0.0196(18) 0.033(2) 0.0186(17) -0.0016(16) 0.0036(14) 0.0039(15)
O2 0.0186(18) 0.041(2) 0.0169(17) -0.0051(16) 0.0043(14) -0.0033(16)
O3 0.0139(18) 0.048(2) 0.0212(18) 0.0028(17) 0.0006(14) -0.0050(16)
O4 0.0134(17) 0.039(2) 0.0200(18) -0.0010(16) 0.0000(14) -0.0014(15)
O5 0.022(2) 0.046(2) 0.032(2) -0.0165(18) 0.0114(16) -0.0059(17)
O6 0.0173(18) 0.041(2) 0.0289(19) -0.0121(17) 0.0068(15) -0.0055(16)
O7 0.023(2) 0.046(2) 0.0268(19) -0.0048(18) 0.0012(15) -0.0017(18)
O8 0.0175(18) 0.039(2) 0.0217(18) -0.0028(16) 0.0013(14) -0.0023(16)
C1 0.024(3) 0.034(3) 0.033(3) 0.002(3) -0.002(2) 0.002(2)
C2 0.043(4) 0.037(3) 0.035(3) -0.002(3) 0.009(3) 0.000(3)
C3 0.040(4) 0.044(4) 0.062(4) 0.000(3) 0.021(3) -0.002(3)
C4 0.040(4) 0.045(4) 0.041(3) 0.004(3) 0.004(3) 0.013(3)
C5 0.035(4) 0.115(6) 0.037(4) 0.036(4) -0.001(3) -0.002(4)
C6 0.051(4) 0.077(5) 0.044(4) 0.008(4) -0.004(3) -0.033(4)
C7 0.173(11) 0.369(19) 0.041(5) 0.040(8) -0.010(6) -0.160(12)
C8 0.128(10) 0.172(11) 0.311(17) 0.168(12) 0.115(10) 0.086(8)
C9 0.031(3) 0.036(3) 0.022(3) 0.000(2) 0.011(2) 0.013(3)
C10 0.023(3) 0.037(3) 0.042(3) 0.003(3) 0.007(2) 0.006(2)
C11 0.077(5) 0.054(4) 0.024(3) -0.014(3) 0.006(3) 0.027(4)
C12 0.044(4) 0.048(4) 0.063(4) 0.008(3) 0.036(3) 0.010(3)
C13 0.019(3) 0.052(4) 0.022(3) -0.002(3) 0.003(2) -0.010(3)
C14 0.034(3) 0.071(5) 0.030(3) -0.002(3) 0.014(3) -0.014(3)
C15 0.023(3) 0.073(5) 0.030(3) -0.004(3) 0.002(2) -0.017(3)
C16 0.026(3) 0.049(4) 0.058(4) -0.001(3) 0.002(3) -0.008(3)
C17 0.023(3) 0.036(3) 0.024(3) 0.001(3) -0.002(2) -0.002(2)
C18 0.037(3) 0.063(4) 0.019(3) 0.000(3) -0.003(2) 0.001(3)
C19 0.037(3) 0.041(4) 0.044(4) 0.001(3) -0.006(3) 0.000(3)
C20 0.021(3) 0.051(4) 0.031(3) -0.002(3) -0.004(2) 0.001(3)
C21 0.028(3) 0.070(4) 0.029(3) -0.014(3) 0.004(2) -0.012(3)
C22 0.034(5) 0.304(15) 0.098(7) 0.130(8) 0.019(4) 0.013(6)
C23 0.035(5) 0.135(8) 0.237(12) -0.147(8) -0.006(6) 0.005(5)
C24 0.032(3) 0.044(4) 0.041(3) -0.012(3) -0.001(3) -0.004(3)
C25 0.024(3) 0.040(4) 0.044(3) -0.021(3) 0.006(3) -0.003(3)
C26 0.032(4) 0.052(4) 0.102(6) -0.032(4) 0.021(4) -0.017(3)
C27 0.045(4) 0.071(5) 0.054(4) 0.005(4) -0.001(3) -0.009(4)
C28 0.049(4) 0.038(4) 0.053(4) -0.011(3) 0.002(3) -0.001(3)
C29 0.027(3) 0.066(4) 0.036(3) -0.033(3) 0.007(3) -0.005(3)
C30 0.036(4) 0.063(5) 0.056(4) -0.030(3) 0.024(3) -0.010(3)
C31 0.042(4) 0.056(4) 0.061(4) -0.045(4) 0.026(3) -0.014(3)
C32 0.038(4) 0.088(5) 0.042(4) -0.032(4) 0.009(3) -0.015(4)
C33 0.024(3) 0.052(4) 0.027(3) 0.005(3) 0.005(2) 0.004(3)
C34 0.037(4) 0.065(4) 0.034(3) 0.007(3) 0.018(3) 0.010(3)
C35 0.040(4) 0.092(6) 0.030(3) 0.014(3) 0.005(3) 0.016(4)
C36 0.032(3) 0.045(4) 0.040(3) 0.003(3) 0.011(3) 0.008(3)
C37 0.021(3) 0.033(3) 0.029(3) -0.003(2) -0.001(2) -0.005(2)
C38 0.043(4) 0.072(5) 0.035(3) 0.013(3) -0.005(3) -0.025(3)
C39 0.033(4) 0.045(4) 0.055(4) -0.008(3) -0.008(3) 0.001(3)
C40 0.034(4) 0.060(4) 0.049(4) -0.008(3) -0.001(3) 0.013(3)

loop_
_atom_type_symbol
_atom_type_description
_atom_type_scat_dispersion_real
_atom_type_scat_dispersion_imag
_atom_type_scat_source
C C 0.0033 0.0016 'International Tables Vol C Tables 4.2.6.8 and 6.1.1.4'
H H 0.0000 0.0000 'International Tables Vol C Tables 4.2.6.8 and 6.1.1.4'
O O 0.0106 0.0060 'International Tables Vol C Tables 4.2.6.8 and 6.1.1.4'
Si Si 0.0817 0.0704 'International Tables Vol C Tables 4.2.6.8 and 6.1.1.4'
Y Y -2.7962 3.5667 'International Tables Vol C Tables 4.2.6.8 and 6.1.1.4'

loop_
_geom_angle_atom_site_label_1
_geom_angle_atom_site_label_2
_geom_angle_atom_site_label_3
_geom_angle
_geom_angle_site_symmetry_1
_geom_angle_site_symmetry_3
_geom_angle_publ_flag
O6 Y1 O1 135.11(12) . . ?
O6 Y1 C5 99.18(19) . . ?
O1 Y1 C5 108.13(17) . . ?
O6 Y1 O2 73.59(12) . . ?
O1 Y1 O2 62.33(11) . . ?
C5 Y1 O2 117.85(18) . . ?
O6 Y1 C1 100.05(15) . . ?
O1 Y1 C1 100.94(15) . . ?
C5 Y1 C1 113.2(2) . . ?
O2 Y1 C1 128.96(14) . . ?
O6 Y1 Si3 103.81(9) . . ?
O1 Y1 Si3 31.90(8) . . ?
C5 Y1 Si3 116.39(15) . . ?
O2 Y1 Si3 30.44(8) . . ?
C1 Y1 Si3 119.62(13) . . ?
O6 Y1 Y2 38.58(9) . . ?
O1 Y1 Y2 99.16(8) . . ?
C5 Y1 Y2 104.13(19) . . ?
O2 Y1 Y2 37.07(7) . . ?
C1 Y1 Y2 128.88(12) . . ?
Si3 Y1 Y2 67.30(3) . . ?
O2 Y2 O6 73.48(11) . . ?
O2 Y2 C21 95.69(16) . . ?
O6 Y2 C21 132.41(17) . . ?
O2 Y2 C25 107.02(15) . . ?
O6 Y2 C25 118.07(15) . . ?
C21 Y2 C25 109.46(19) . . ?
O2 Y2 O5 134.61(12) . . ?
O6 Y2 O5 61.57(11) . . ?
C21 Y2 O5 109.40(15) . . ?
C25 Y2 O5 99.56(15) . . ?
O2 Y2 Si6 103.39(9) . . ?
O6 Y2 Si6 29.94(8) . . ?
C21 Y2 Si6 127.91(14) . . ?
C25 Y2 Si6 110.28(13) . . ?
O5 Y2 Si6 31.73(8) . . ?
O2 Y2 Y1 39.50(8) . . ?
O6 Y2 Y1 36.03(8) . . ?
C21 Y2 Y1 111.78(15) . . ?
C25 Y2 Y1 128.03(12) . . ?
O5 Y2 Y1 95.29(8) . . ?
Si6 Y2 Y1 64.96(3) . . ?
C1 Si1 C2 111.3(2) . . ?
C1 Si1 C4 113.6(2) . . ?
C2 Si1 C4 106.5(2) . . ?
C1 Si1 C3 111.2(2) . . ?
C2 Si1 C3 108.3(3) . . ?
C4 Si1 C3 105.6(3) . . ?
C7 Si2 C5 122.6(4) . . ?
C7 Si2 C6 111.7(4) . . ?
C5 Si2 C6 114.2(3) . . ?
C7 Si2 C8 98.1(6) . . ?
C5 Si2 C8 103.3(5) . . ?
C6 Si2 C8 102.9(4) . . ?
O3 Si3 O4 109.37(17) . . ?
O3 Si3 O2 114.19(18) . . ?
O4 Si3 O2 117.50(18) . . ?
O3 Si3 O1 106.96(18) . . ?
O4 Si3 O1 111.72(17) . . ?
O2 Si3 O1 95.99(17) . . ?
O3 Si3 Y1 120.15(13) . . ?
O4 Si3 Y1 129.86(13) . . ?
O2 Si3 Y1 48.14(12) . . ?
O1 Si3 Y1 47.88(11) . . ?
C21 Si4 C23 110.4(3) . . ?
C21 Si4 C22 111.3(4) . . ?
C23 Si4 C22 110.2(5) . . ?
C21 Si4 C24 113.4(2) . . ?
C23 Si4 C24 105.8(3) . . ?
C22 Si4 C24 105.5(3) . . ?
C25 Si5 C26 111.2(3) . . ?
C25 Si5 C27 113.8(3) . . ?
C26 Si5 C27 105.0(3) . . ?
C25 Si5 C28 111.6(3) . . ?
C26 Si5 C28 107.3(3) . . ?
C27 Si5 C28 107.5(3) . . ?
O8 Si6 O7 108.16(18) . . ?
O8 Si6 O6 115.90(18) . . ?
O7 Si6 O6 115.71(19) . . ?
O8 Si6 O5 113.66(18) . . ?
O7 Si6 O5 107.17(18) . . ?
O6 Si6 O5 95.56(18) . . ?
O8 Si6 Y2 125.21(14) . . ?
O7 Si6 Y2 126.39(13) . . ?
O6 Si6 Y2 46.45(13) . . ?
O5 Si6 Y2 49.30(11) . . ?
C9 O1 Si3 132.1(3) . . ?
C9 O1 Y1 127.6(3) . . ?
Si3 O1 Y1 100.21(15) . . ?
Si3 O2 Y2 153.7(2) . . ?
Si3 O2 Y1 101.42(16) . . ?
Y2 O2 Y1 103.43(12) . . ?
C13 O3 Si3 137.5(3) . . ?
C17 O4 Si3 136.3(3) . . ?
C29 O5 Si6 130.0(3) . . ?
C29 O5 Y2 130.6(3) . . ?
Si6 O5 Y2 98.98(15) . . ?
Si6 O6 Y1 145.4(2) . . ?
Si6 O6 Y2 103.61(17) . . ?
Y1 O6 Y2 105.38(12) . . ?
C33 O7 Si6 131.7(3) . . ?
C37 O8 Si6 140.9(3) . . ?
Si1 C1 Y1 132.5(2) . . ?
Si1 C1 H1A 104.1 . . ?
Y1 C1 H1A 104.1 . . ?
Si1 C1 H1B 104.1 . . ?
Y1 C1 H1B 104.1 . . ?
H1A C1 H1B 105.5 . . ?
Si1 C2 H2A 109.5 . . ?
Si1 C2 H2B 109.5 . . ?
H2A C2 H2B 109.5 . . ?
Si1 C2 H2C 109.5 . . ?
H2A C2 H2C 109.5 . . ?
H2B C2 H2C 109.5 . . ?
Si1 C3 H3A 109.5 . . ?
Si1 C3 H3B 109.5 . . ?
H3A C3 H3B 109.5 . . ?
Si1 C3 H3C 109.5 . . ?
H3A C3 H3C 109.5 . . ?
H3B C3 H3C 109.5 . . ?
Si1 C4 H4A 109.5 . . ?
Si1 C4 H4B 109.5 . . ?
H4A C4 H4B 109.5 . . ?
Si1 C4 H4C 109.5 . . ?
H4A C4 H4C 109.5 . . ?
H4B C4 H4C 109.5 . . ?
Si2 C5 Y1 134.1(3) . . ?
Si2 C5 H5A 103.7 . . ?
Y1 C5 H5A 103.7 . . ?
Si2 C5 H5B 103.7 . . ?
Y1 C5 H5B 103.7 . . ?
H5A C5 H5B 105.3 . . ?
Si2 C6 H6A 109.5 . . ?
Si2 C6 H6B 109.5 . . ?
H6A C6 H6B 109.5 . . ?
Si2 C6 H6C 109.5 . . ?
H6A C6 H6C 109.5 . . ?
H6B C6 H6C 109.5 . . ?
Si2 C7 H7A 109.5 . . ?
Si2 C7 H7B 109.5 . . ?
H7A C7 H7B 109.5 . . ?
Si2 C7 H7C 109.5 . . ?
H7A C7 H7C 109.5 . . ?
H7B C7 H7C 109.5 . . ?
Si2 C8 H8A 109.5 . . ?
Si2 C8 H8B 109.5 . . ?
H8A C8 H8B 109.5 . . ?
Si2 C8 H8C 109.5 . . ?
H8A C8 H8C 109.5 . . ?
H8B C8 H8C 109.5 . . ?
O1 C9 C11 107.9(4) . . ?
O1 C9 C10 105.5(4) . . ?
C11 C9 C10 111.7(5) . . ?
O1 C9 C12 109.2(4) . . ?
C11 C9 C12 111.5(5) . . ?
C10 C9 C12 110.8(4) . . ?
C9 C10 H10A 109.5 . . ?
C9 C10 H10B 109.5 . . ?
H10A C10 H10B 109.5 . . ?
C9 C10 H10C 109.5 . . ?
H10A C10 H10C 109.5 . . ?
H10B C10 H10C 109.5 . . ?
C9 C11 H11A 109.5 . . ?
C9 C11 H11B 109.5 . . ?
H11A C11 H11B 109.5 . . ?
C9 C11 H11C 109.5 . . ?
H11A C11 H11C 109.5 . . ?
H11B C11 H11C 109.5 . . ?
C9 C12 H12A 109.5 . . ?
C9 C12 H12B 109.5 . . ?
H12A C12 H12B 109.5 . . ?
C9 C12 H12C 109.5 . . ?
H12A C12 H12C 109.5 . . ?
H12B C12 H12C 109.5 . . ?
O3 C13 C14 108.3(4) . . ?
O3 C13 C15 105.5(4) . . ?
C14 C13 C15 110.4(4) . . ?
O3 C13 C16 110.3(4) . . ?
C14 C13 C16 111.0(5) . . ?
C15 C13 C16 111.2(5) . . ?
C13 C14 H14A 109.5 . . ?
C13 C14 H14B 109.5 . . ?
H14A C14 H14B 109.5 . . ?
C13 C14 H14C 109.5 . . ?
H14A C14 H14C 109.5 . . ?
H14B C14 H14C 109.5 . . ?
C13 C15 H15A 109.5 . . ?
C13 C15 H15B 109.5 . . ?
H15A C15 H15B 109.5 . . ?
C13 C15 H15C 109.5 . . ?
H15A C15 H15C 109.5 . . ?
H15B C15 H15C 109.5 . . ?
C13 C16 H16A 109.5 . . ?
C13 C16 H16B 109.5 . . ?
H16A C16 H16B 109.5 . . ?
C13 C16 H16C 109.5 . . ?
H16A C16 H16C 109.5 . . ?
H16B C16 H16C 109.5 . . ?
O4 C17 C19 106.6(4) . . ?
O4 C17 C20 111.0(4) . . ?
C19 C17 C20 110.4(4) . . ?
O4 C17 C18 106.9(4) . . ?
C19 C17 C18 110.3(4) . . ?
C20 C17 C18 111.6(4) . . ?
C17 C18 H18A 109.5 . . ?
C17 C18 H18B 109.5 . . ?
H18A C18 H18B 109.5 . . ?
C17 C18 H18C 109.5 . . ?
H18A C18 H18C 109.5 . . ?
H18B C18 H18C 109.5 . . ?
C17 C19 H19A 109.5 . . ?
C17 C19 H19B 109.5 . . ?
H19A C19 H19B 109.5 . . ?
C17 C19 H19C 109.5 . . ?
H19A C19 H19C 109.5 . . ?
H19B C19 H19C 109.5 . . ?
C17 C20 H20A 109.5 . . ?
C17 C20 H20B 109.5 . . ?
H20A C20 H20B 109.5 . . ?
C17 C20 H20C 109.5 . . ?
H20A C20 H20C 109.5 . . ?
H20B C20 H20C 109.5 . . ?
Si4 C21 Y2 148.2(3) . . ?
Si4 C21 H21A 99.7 . . ?
Y2 C21 H21A 99.7 . . ?
Si4 C21 H21B 99.7 . . ?
Y2 C21 H21B 99.7 . . ?
H21A C21 H21B 104.1 . . ?
Si4 C22 H22A 109.5 . . ?
Si4 C22 H22B 109.5 . . ?
H22A C22 H22B 109.5 . . ?
Si4 C22 H22C 109.5 . . ?
H22A C22 H22C 109.5 . . ?
H22B C22 H22C 109.5 . . ?
Si4 C23 H23A 109.5 . . ?
Si4 C23 H23B 109.5 . . ?
H23A C23 H23B 109.5 . . ?
Si4 C23 H23C 109.5 . . ?
H23A C23 H23C 109.5 . . ?
H23B C23 H23C 109.5 . . ?
Si4 C24 H24A 109.5 . . ?
Si4 C24 H24B 109.5 . . ?
H24A C24 H24B 109.5 . . ?
Si4 C24 H24C 109.5 . . ?
H24A C24 H24C 109.5 . . ?
H24B C24 H24C 109.5 . . ?
Si5 C25 Y2 130.1(3) . . ?
Si5 C25 H25A 104.7 . . ?
Y2 C25 H25A 104.7 . . ?
Si5 C25 H25B 104.7 . . ?
Y2 C25 H25B 104.7 . . ?
H25A C25 H25B 105.7 . . ?
Si5 C26 H26A 109.5 . . ?
Si5 C26 H26B 109.5 . . ?
H26A C26 H26B 109.5 . . ?
Si5 C26 H26C 109.5 . . ?
H26A C26 H26C 109.5 . . ?
H26B C26 H26C 109.5 . . ?
Si5 C27 H27A 109.5 . . ?
Si5 C27 H27B 109.5 . . ?
H27A C27 H27B 109.5 . . ?
Si5 C27 H27C 109.5 . . ?
H27A C27 H27C 109.5 . . ?
H27B C27 H27C 109.5 . . ?
Si5 C28 H28A 109.5 . . ?
Si5 C28 H28B 109.5 . . ?
H28A C28 H28B 109.5 . . ?
Si5 C28 H28C 109.5 . . ?
H28A C28 H28C 109.5 . . ?
H28B C28 H28C 109.5 . . ?
O5 C29 C32 108.2(5) . . ?
O5 C29 C30 108.7(4) . . ?
C32 C29 C30 112.0(5) . . ?
O5 C29 C31 104.5(4) . . ?
C32 C29 C31 111.6(5) . . ?
C30 C29 C31 111.4(5) . . ?
C29 C30 H30A 109.5 . . ?
C29 C30 H30B 109.5 . . ?
H30A C30 H30B 109.5 . . ?
C29 C30 H30C 109.5 . . ?
H30A C30 H30C 109.5 . . ?
H30B C30 H30C 109.5 . . ?
C29 C31 H31A 109.5 . . ?
C29 C31 H31B 109.5 . . ?
H31A C31 H31B 109.5 . . ?
C29 C31 H31C 109.5 . . ?
H31A C31 H31C 109.5 . . ?
H31B C31 H31C 109.5 . . ?
C29 C32 H32A 109.5 . . ?
C29 C32 H32B 109.5 . . ?
H32A C32 H32B 109.5 . . ?
C29 C32 H32C 109.5 . . ?
H32A C32 H32C 109.5 . . ?
H32B C32 H32C 109.5 . . ?
O7 C33 C36 110.1(4) . . ?
O7 C33 C34 108.8(4) . . ?
C36 C33 C34 111.4(4) . . ?
O7 C33 C35 105.2(4) . . ?
C36 C33 C35 110.2(5) . . ?
C34 C33 C35 110.9(4) . . ?
C33 C34 H34A 109.5 . . ?
C33 C34 H34B 109.5 . . ?
H34A C34 H34B 109.5 . . ?
C33 C34 H34C 109.5 . . ?
H34A C34 H34C 109.5 . . ?
H34B C34 H34C 109.5 . . ?
C33 C35 H35A 109.5 . . ?
C33 C35 H35B 109.5 . . ?
H35A C35 H35B 109.5 . . ?
C33 C35 H35C 109.5 . . ?
H35A C35 H35C 109.5 . . ?
H35B C35 H35C 109.5 . . ?
C33 C36 H36A 109.5 . . ?
C33 C36 H36B 109.5 . . ?
H36A C36 H36B 109.5 . . ?
C33 C36 H36C 109.5 . . ?
H36A C36 H36C 109.5 . . ?
H36B C36 H36C 109.5 . . ?
O8 C37 C38 111.0(4) . . ?
O8 C37 C40 105.7(4) . . ?
C38 C37 C40 110.6(5) . . ?
O8 C37 C39 106.8(4) . . ?
C38 C37 C39 112.1(5) . . ?
C40 C37 C39 110.4(4) . . ?
C37 C38 H38A 109.5 . . ?
C37 C38 H38B 109.5 . . ?
H38A C38 H38B 109.5 . . ?
C37 C38 H38C 109.5 . . ?
H38A C38 H38C 109.5 . . ?
H38B C38 H38C 109.5 . . ?
C37 C39 H39A 109.5 . . ?
C37 C39 H39B 109.5 . . ?
H39A C39 H39B 109.5 . . ?
C37 C39 H39C 109.5 . . ?
H39A C39 H39C 109.5 . . ?
H39B C39 H39C 109.5 . . ?
C37 C40 H40A 109.5 . . ?
C37 C40 H40B 109.5 . . ?
H40A C40 H40B 109.5 . . ?
C37 C40 H40C 109.5 . . ?
H40A C40 H40C 109.5 . . ?
H40B C40 H40C 109.5 . . ?

loop_
_geom_bond_atom_site_label_1
_geom_bond_atom_site_label_2
_geom_bond_distance
_geom_bond_site_symmetry_2
_geom_bond_publ_flag
Y1 O6 2.211(3) . ?
Y1 O1 2.352(3) . ?
Y1 C5 2.366(5) . ?
Y1 O2 2.370(3) . ?
Y1 C1 2.386(5) . ?
Y1 Si3 3.1198(15) . ?
Y1 Y2 3.6245(10) . ?
Y2 O2 2.246(3) . ?
Y2 O6 2.344(3) . ?
Y2 C21 2.367(5) . ?
Y2 C25 2.369(5) . ?
Y2 O5 2.413(3) . ?
Y2 Si6 3.1441(16) . ?
Si1 C1 1.849(5) . ?
Si1 C2 1.875(5) . ?
Si1 C4 1.880(5) . ?
Si1 C3 1.882(5) . ?
Si2 C7 1.754(8) . ?
Si2 C5 1.774(6) . ?
Si2 C6 1.869(6) . ?
Si2 C8 1.989(10) . ?
Si3 O3 1.603(3) . ?
Si3 O4 1.611(3) . ?
Si3 O2 1.613(3) . ?
Si3 O1 1.675(4) . ?
Si4 C21 1.819(5) . ?
Si4 C23 1.866(7) . ?
Si4 C22 1.878(8) . ?
Si4 C24 1.879(5) . ?
Si5 C25 1.859(5) . ?
Si5 C26 1.869(5) . ?
Si5 C27 1.881(6) . ?
Si5 C28 1.881(6) . ?
Si6 O8 1.603(3) . ?
Si6 O7 1.609(4) . ?
Si6 O6 1.615(3) . ?
Si6 O5 1.674(4) . ?
O1 C9 1.489(6) . ?
O3 C13 1.462(6) . ?
O4 C17 1.458(5) . ?
O5 C29 1.487(6) . ?
O7 C33 1.450(6) . ?
O8 C37 1.451(5) . ?
C1 H1A 0.9900 . ?
C1 H1B 0.9900 . ?
C2 H2A 0.9800 . ?
C2 H2B 0.9800 . ?
C2 H2C 0.9800 . ?
C3 H3A 0.9800 . ?
C3 H3B 0.9800 . ?
C3 H3C 0.9800 . ?
C4 H4A 0.9800 . ?
C4 H4B 0.9800 . ?
C4 H4C 0.9800 . ?
C5 H5A 0.9900 . ?
C5 H5B 0.9900 . ?
C6 H6A 0.9800 . ?
C6 H6B 0.9800 . ?
C6 H6C 0.9800 . ?
C7 H7A 0.9800 . ?
C7 H7B 0.9800 . ?
C7 H7C 0.9800 . ?
C8 H8A 0.9800 . ?
C8 H8B 0.9800 . ?
C8 H8C 0.9800 . ?
C9 C11 1.507(7) . ?
C9 C10 1.511(7) . ?
C9 C12 1.518(7) . ?
C10 H10A 0.9800 . ?
C10 H10B 0.9800 . ?
C10 H10C 0.9800 . ?
C11 H11A 0.9800 . ?
C11 H11B 0.9800 . ?
C11 H11C 0.9800 . ?
C12 H12A 0.9800 . ?
C12 H12B 0.9800 . ?
C12 H12C 0.9800 . ?
C13 C14 1.511(7) . ?
C13 C15 1.515(6) . ?
C13 C16 1.517(7) . ?
C14 H14A 0.9800 . ?
C14 H14B 0.9800 . ?
C14 H14C 0.9800 . ?
C15 H15A 0.9800 . ?
C15 H15B 0.9800 . ?
C15 H15C 0.9800 . ?
C16 H16A 0.9800 . ?
C16 H16B 0.9800 . ?
C16 H16C 0.9800 . ?
C17 C19 1.514(7) . ?
C17 C20 1.527(7) . ?
C17 C18 1.530(7) . ?
C18 H18A 0.9800 . ?
C18 H18B 0.9800 . ?
C18 H18C 0.9800 . ?
C19 H19A 0.9800 . ?
C19 H19B 0.9800 . ?
C19 H19C 0.9800 . ?
C20 H20A 0.9800 . ?
C20 H20B 0.9800 . ?
C20 H20C 0.9800 . ?
C21 H21A 0.9900 . ?
C21 H21B 0.9900 . ?
C22 H22A 0.9800 . ?
C22 H22B 0.9800 . ?
C22 H22C 0.9800 . ?
C23 H23A 0.9800 . ?
C23 H23B 0.9800 . ?
C23 H23C 0.9800 . ?
C24 H24A 0.9800 . ?
C24 H24B 0.9800 . ?
C24 H24C 0.9800 . ?
C25 H25A 0.9900 . ?
C25 H25B 0.9900 . ?
C26 H26A 0.9800 . ?
C26 H26B 0.9800 . ?
C26 H26C 0.9800 . ?
C27 H27A 0.9800 . ?
C27 H27B 0.9800 . ?
C27 H27C 0.9800 . ?
C28 H28A 0.9800 . ?
C28 H28B 0.9800 . ?
C28 H28C 0.9800 . ?
C29 C32 1.515(8) . ?
C29 C30 1.519(7) . ?
C29 C31 1.533(8) . ?
C30 H30A 0.9800 . ?
C30 H30B 0.9800 . ?
C30 H30C 0.9800 . ?
C31 H31A 0.9800 . ?
C31 H31B 0.9800 . ?
C31 H31C 0.9800 . ?
C32 H32A 0.9800 . ?
C32 H32B 0.9800 . ?
C32 H32C 0.9800 . ?
C33 C36 1.515(7) . ?
C33 C34 1.521(7) . ?
C33 C35 1.537(7) . ?
C34 H34A 0.9800 . ?
C34 H34B 0.9800 . ?
C34 H34C 0.9800 . ?
C35 H35A 0.9800 . ?
C35 H35B 0.9800 . ?
C35 H35C 0.9800 . ?
C36 H36A 0.9800 . ?
C36 H36B 0.9800 . ?
C36 H36C 0.9800 . ?
C37 C38 1.509(7) . ?
C37 C40 1.518(7) . ?
C37 C39 1.520(7) . ?
C38 H38A 0.9800 . ?
C38 H38B 0.9800 . ?
C38 H38C 0.9800 . ?
C39 H39A 0.9800 . ?
C39 H39B 0.9800 . ?
C39 H39C 0.9800 . ?
C40 H40A 0.9800 . ?
C40 H40B 0.9800 . ?
C40 H40C 0.9800 . ?

loop_
_geom_torsion_atom_site_label_1
_geom_torsion_atom_site_label_2
_geom_torsion_atom_site_label_3
_geom_torsion_atom_site_label_4
_geom_torsion
_geom_torsion_site_symmetry_1
_geom_torsion_site_symmetry_2
_geom_torsion_site_symmetry_3
_geom_torsion_site_symmetry_4
_geom_torsion_publ_flag
O6 Y1 Y2 O2 155.20(18) . . . . ?
O1 Y1 Y2 O2 -6.33(14) . . . . ?
C5 Y1 Y2 O2 -117.77(19) . . . . ?
C1 Y1 Y2 O2 105.8(2) . . . . ?
Si3 Y1 Y2 O2 -4.72(12) . . . . ?
O1 Y1 Y2 O6 -161.53(15) . . . . ?
C5 Y1 Y2 O6 87.0(2) . . . . ?
O2 Y1 Y2 O6 -155.20(18) . . . . ?
C1 Y1 Y2 O6 -49.4(2) . . . . ?
Si3 Y1 Y2 O6 -159.92(14) . . . . ?
O6 Y1 Y2 C21 -133.3(2) . . . . ?
O1 Y1 Y2 C21 65.20(16) . . . . ?
C5 Y1 Y2 C21 -46.2(2) . . . . ?
O2 Y1 Y2 C21 71.53(19) . . . . ?
C1 Y1 Y2 C21 177.4(2) . . . . ?
Si3 Y1 Y2 C21 66.81(14) . . . . ?
O6 Y1 Y2 C25 86.6(2) . . . . ?
O1 Y1 Y2 C25 -74.95(18) . . . . ?
C5 Y1 Y2 C25 173.6(2) . . . . ?
O2 Y1 Y2 C25 -68.6(2) . . . . ?
C1 Y1 Y2 C25 37.2(2) . . . . ?
Si3 Y1 Y2 C25 -73.34(17) . . . . ?
O6 Y1 Y2 O5 -19.93(15) . . . . ?
O1 Y1 Y2 O5 178.54(11) . . . . ?
C5 Y1 Y2 O5 67.09(17) . . . . ?
O2 Y1 Y2 O5 -175.13(15) . . . . ?
C1 Y1 Y2 O5 -69.31(18) . . . . ?
Si3 Y1 Y2 O5 -179.85(9) . . . . ?
O6 Y1 Y2 Si6 -10.34(14) . . . . ?
O1 Y1 Y2 Si6 -171.87(8) . . . . ?
C5 Y1 Y2 Si6 76.69(15) . . . . ?
O2 Y1 Y2 Si6 -165.54(12) . . . . ?
C1 Y1 Y2 Si6 -59.72(17) . . . . ?
Si3 Y1 Y2 Si6 -170.26(4) . . . . ?
O6 Y1 Si3 O3 -103.77(18) . . . . ?
O1 Y1 Si3 O3 86.0(2) . . . . ?
C5 Y1 Si3 O3 4.0(3) . . . . ?
O2 Y1 Si3 O3 -96.7(2) . . . . ?
C1 Y1 Si3 O3 146.0(2) . . . . ?
Y2 Y1 Si3 O3 -91.03(16) . . . . ?
O6 Y1 Si3 O4 86.29(19) . . . . ?
O1 Y1 Si3 O4 -84.0(2) . . . . ?
C5 Y1 Si3 O4 -165.9(3) . . . . ?
O2 Y1 Si3 O4 93.4(2) . . . . ?
C1 Y1 Si3 O4 -24.0(2) . . . . ?
Y2 Y1 Si3 O4 99.03(17) . . . . ?
O6 Y1 Si3 O2 -7.12(17) . . . . ?
O1 Y1 Si3 O2 -177.4(2) . . . . ?
C5 Y1 Si3 O2 100.7(3) . . . . ?
C1 Y1 Si3 O2 -117.4(2) . . . . ?
Y2 Y1 Si3 O2 5.62(15) . . . . ?
O6 Y1 Si3 O1 170.27(16) . . . . ?
C5 Y1 Si3 O1 -82.0(3) . . . . ?
O2 Y1 Si3 O1 177.4(2) . . . . ?
C1 Y1 Si3 O1 60.0(2) . . . . ?
Y2 Y1 Si3 O1 -176.99(14) . . . . ?
O2 Y2 Si6 O8 96.65(18) . . . . ?
O6 Y2 Si6 O8 93.8(2) . . . . ?
C21 Y2 Si6 O8 -155.0(2) . . . . ?
C25 Y2 Si6 O8 -17.5(2) . . . . ?
O5 Y2 Si6 O8 -92.3(2) . . . . ?
Y1 Y2 Si6 O8 106.05(16) . . . . ?
O2 Y2 Si6 O7 -89.64(19) . . . . ?
O6 Y2 Si6 O7 -92.5(2) . . . . ?
C21 Y2 Si6 O7 18.7(3) . . . . ?
C25 Y2 Si6 O7 156.2(2) . . . . ?
O5 Y2 Si6 O7 81.4(2) . . . . ?
Y1 Y2 Si6 O7 -80.25(17) . . . . ?
O2 Y2 Si6 O6 2.82(19) . . . . ?
C21 Y2 Si6 O6 111.1(2) . . . . ?
C25 Y2 Si6 O6 -111.3(2) . . . . ?
O5 Y2 Si6 O6 173.8(2) . . . . ?
Y1 Y2 Si6 O6 12.21(16) . . . . ?
O2 Y2 Si6 O5 -171.00(18) . . . . ?
O6 Y2 Si6 O5 -173.8(2) . . . . ?
C21 Y2 Si6 O5 -62.7(2) . . . . ?
C25 Y2 Si6 O5 74.9(2) . . . . ?
Y1 Y2 Si6 O5 -161.61(16) . . . . ?
O3 Si3 O1 C9 65.8(4) . . . . ?
O4 Si3 O1 C9 -53.8(4) . . . . ?
O2 Si3 O1 C9 -176.6(4) . . . . ?
Y1 Si3 O1 C9 -178.5(4) . . . . ?
O3 Si3 O1 Y1 -115.61(16) . . . . ?
O4 Si3 O1 Y1 124.74(15) . . . . ?
O2 Si3 O1 Y1 1.95(16) . . . . ?
O6 Y1 O1 C9 165.2(3) . . . . ?
C5 Y1 O1 C9 -70.3(4) . . . . ?
O2 Y1 O1 C9 177.1(4) . . . . ?
C1 Y1 O1 C9 48.7(3) . . . . ?
Si3 Y1 O1 C9 178.6(4) . . . . ?
Y2 Y1 O1 C9 -178.6(3) . . . . ?
O6 Y1 O1 Si3 -13.4(2) . . . . ?
C5 Y1 O1 Si3 111.1(2) . . . . ?
O2 Y1 O1 Si3 -1.49(12) . . . . ?
C1 Y1 O1 Si3 -129.94(17) . . . . ?
Y2 Y1 O1 Si3 2.81(13) . . . . ?
O3 Si3 O2 Y2 -51.1(5) . . . . ?
O4 Si3 O2 Y2 79.0(4) . . . . ?
O1 Si3 O2 Y2 -162.7(4) . . . . ?
Y1 Si3 O2 Y2 -160.8(5) . . . . ?
O3 Si3 O2 Y1 109.68(18) . . . . ?
O4 Si3 O2 Y1 -120.25(17) . . . . ?
O1 Si3 O2 Y1 -1.95(16) . . . . ?
O6 Y2 O2 Si3 175.5(4) . . . . ?
C21 Y2 O2 Si3 42.9(4) . . . . ?
C25 Y2 O2 Si3 -69.5(4) . . . . ?
O5 Y2 O2 Si3 167.4(4) . . . . ?
Si6 Y2 O2 Si3 174.1(4) . . . . ?
Y1 Y2 O2 Si3 160.6(5) . . . . ?
O6 Y2 O2 Y1 14.91(11) . . . . ?
C21 Y2 O2 Y1 -117.73(17) . . . . ?
C25 Y2 O2 Y1 129.90(15) . . . . ?
O5 Y2 O2 Y1 6.8(2) . . . . ?
Si6 Y2 O2 Y1 13.45(11) . . . . ?
O6 Y1 O2 Si3 172.79(17) . . . . ?
O1 Y1 O2 Si3 1.56(13) . . . . ?
C5 Y1 O2 Si3 -95.3(2) . . . . ?
C1 Y1 O2 Si3 83.0(2) . . . . ?
Y2 Y1 O2 Si3 -171.4(2) . . . . ?
O6 Y1 O2 Y2 -15.82(11) . . . . ?
O1 Y1 O2 Y2 172.94(16) . . . . ?
C5 Y1 O2 Y2 76.0(2) . . . . ?
C1 Y1 O2 Y2 -105.59(19) . . . . ?
Si3 Y1 O2 Y2 171.4(2) . . . . ?
O4 Si3 O3 C13 -29.3(5) . . . . ?
O2 Si3 O3 C13 104.7(5) . . . . ?
O1 Si3 O3 C13 -150.4(4) . . . . ?
Y1 Si3 O3 C13 158.9(4) . . . . ?
O3 Si3 O4 C17 157.2(4) . . . . ?
O2 Si3 O4 C17 25.0(5) . . . . ?
O1 Si3 O4 C17 -84.6(5) . . . . ?
Y1 Si3 O4 C17 -32.0(5) . . . . ?
O8 Si6 O5 C29 -70.7(4) . . . . ?
O7 Si6 O5 C29 48.7(4) . . . . ?
O6 Si6 O5 C29 167.8(4) . . . . ?
Y2 Si6 O5 C29 172.3(5) . . . . ?
O8 Si6 O5 Y2 116.96(17) . . . . ?
O7 Si6 O5 Y2 -123.59(16) . . . . ?
O6 Si6 O5 Y2 -4.50(18) . . . . ?
O2 Y2 O5 C29 -159.9(4) . . . . ?
O6 Y2 O5 C29 -168.8(4) . . . . ?
C21 Y2 O5 C29 -40.3(4) . . . . ?
C25 Y2 O5 C29 74.4(4) . . . . ?
Si6 Y2 O5 C29 -172.3(5) . . . . ?
Y1 Y2 O5 C29 -155.6(4) . . . . ?
O2 Y2 O5 Si6 12.3(2) . . . . ?
O6 Y2 O5 Si6 3.50(14) . . . . ?
C21 Y2 O5 Si6 132.0(2) . . . . ?
C25 Y2 O5 Si6 -113.33(18) . . . . ?
Y1 Y2 O5 Si6 16.69(15) . . . . ?
O8 Si6 O6 Y1 98.6(3) . . . . ?
O7 Si6 O6 Y1 -29.6(4) . . . . ?
O5 Si6 O6 Y1 -141.7(3) . . . . ?
Y2 Si6 O6 Y1 -146.4(4) . . . . ?
O8 Si6 O6 Y2 -115.00(18) . . . . ?
O7 Si6 O6 Y2 116.80(18) . . . . ?
O5 Si6 O6 Y2 4.71(18) . . . . ?
O1 Y1 O6 Si6 172.4(3) . . . . ?
C5 Y1 O6 Si6 44.9(4) . . . . ?
O2 Y1 O6 Si6 161.4(4) . . . . ?
C1 Y1 O6 Si6 -70.8(3) . . . . ?
Si3 Y1 O6 Si6 165.1(3) . . . . ?
Y2 Y1 O6 Si6 146.1(4) . . . . ?
O1 Y1 O6 Y2 26.3(2) . . . . ?
C5 Y1 O6 Y2 -101.19(19) . . . . ?
O2 Y1 O6 Y2 15.28(11) . . . . ?
C1 Y1 O6 Y2 143.12(16) . . . . ?
Si3 Y1 O6 Y2 19.04(13) . . . . ?
O2 Y2 O6 Si6 -177.14(19) . . . . ?
C21 Y2 O6 Si6 -94.7(2) . . . . ?
C25 Y2 O6 Si6 82.0(2) . . . . ?
O5 Y2 O6 Si6 -3.69(14) . . . . ?
Y1 Y2 O6 Si6 -161.0(2) . . . . ?
O2 Y2 O6 Y1 -16.16(12) . . . . ?
C21 Y2 O6 Y1 66.3(2) . . . . ?
C25 Y2 O6 Y1 -116.99(17) . . . . ?
O5 Y2 O6 Y1 157.29(17) . . . . ?
Si6 Y2 O6 Y1 161.0(2) . . . . ?
O8 Si6 O7 C33 -34.4(5) . . . . ?
O6 Si6 O7 C33 97.5(4) . . . . ?
O5 Si6 O7 C33 -157.3(4) . . . . ?
Y2 Si6 O7 C33 151.0(4) . . . . ?
O7 Si6 O8 C37 161.4(5) . . . . ?
O6 Si6 O8 C37 29.6(6) . . . . ?
O5 Si6 O8 C37 -79.7(5) . . . . ?
Y2 Si6 O8 C37 -23.9(6) . . . . ?
C2 Si1 C1 Y1 111.2(4) . . . . ?
C4 Si1 C1 Y1 -9.0(5) . . . . ?
C3 Si1 C1 Y1 -127.9(4) . . . . ?
O6 Y1 C1 Si1 121.9(4) . . . . ?
O1 Y1 C1 Si1 -98.0(4) . . . . ?
C5 Y1 C1 Si1 17.3(4) . . . . ?
O2 Y1 C1 Si1 -161.1(3) . . . . ?
Si3 Y1 C1 Si1 -125.8(3) . . . . ?
Y2 Y1 C1 Si1 150.7(3) . . . . ?
C7 Si2 C5 Y1 -136.4(7) . . . . ?
C6 Si2 C5 Y1 3.8(7) . . . . ?
C8 Si2 C5 Y1 114.7(6) . . . . ?
O6 Y1 C5 Si2 104.0(5) . . . . ?
O1 Y1 C5 Si2 -39.9(6) . . . . ?
O2 Y1 C5 Si2 27.8(6) . . . . ?
C1 Y1 C5 Si2 -150.8(5) . . . . ?
Si3 Y1 C5 Si2 -6.5(6) . . . . ?
Y2 Y1 C5 Si2 64.9(5) . . . . ?
Si3 O1 C9 C11 84.0(5) . . . . ?
Y1 O1 C9 C11 -94.2(4) . . . . ?
Si3 O1 C9 C10 -156.6(3) . . . . ?
Y1 O1 C9 C10 25.2(5) . . . . ?
Si3 O1 C9 C12 -37.4(6) . . . . ?
Y1 O1 C9 C12 144.4(3) . . . . ?
Si3 O3 C13 C14 88.9(6) . . . . ?
Si3 O3 C13 C15 -152.9(4) . . . . ?
Si3 O3 C13 C16 -32.8(6) . . . . ?
Si3 O4 C17 C19 -97.3(5) . . . . ?
Si3 O4 C17 C20 23.0(6) . . . . ?
Si3 O4 C17 C18 144.8(4) . . . . ?
C23 Si4 C21 Y2 67.4(7) . . . . ?
C22 Si4 C21 Y2 -55.3(7) . . . . ?
C24 Si4 C21 Y2 -174.0(6) . . . . ?
O2 Y2 C21 Si4 142.5(6) . . . . ?
O6 Y2 C21 Si4 69.7(7) . . . . ?
C25 Y2 C21 Si4 -107.2(6) . . . . ?
O5 Y2 C21 Si4 0.9(7) . . . . ?
Si6 Y2 C21 Si4 30.6(7) . . . . ?
Y1 Y2 C21 Si4 105.2(6) . . . . ?
C26 Si5 C25 Y2 -53.6(4) . . . . ?
C27 Si5 C25 Y2 -172.0(3) . . . . ?
C28 Si5 C25 Y2 66.1(4) . . . . ?
O2 Y2 C25 Si5 104.0(3) . . . . ?
O6 Y2 C25 Si5 -176.0(3) . . . . ?
C21 Y2 C25 Si5 1.4(4) . . . . ?
O5 Y2 C25 Si5 -113.3(3) . . . . ?
Si6 Y2 C25 Si5 -144.2(3) . . . . ?
Y1 Y2 C25 Si5 142.2(3) . . . . ?
Si6 O5 C29 C32 -75.7(5) . . . . ?
Y2 O5 C29 C32 94.4(5) . . . . ?
Si6 O5 C29 C30 46.2(6) . . . . ?
Y2 O5 C29 C30 -143.8(4) . . . . ?
Si6 O5 C29 C31 165.3(4) . . . . ?
Y2 O5 C29 C31 -24.7(6) . . . . ?
Si6 O7 C33 C36 -45.2(6) . . . . ?
Si6 O7 C33 C34 77.2(5) . . . . ?
Si6 O7 C33 C35 -164.0(4) . . . . ?
Si6 O8 C37 C38 17.2(7) . . . . ?
Si6 O8 C37 C40 137.2(5) . . . . ?
Si6 O8 C37 C39 -105.3(5) . . . . ?
